data_7716838
loop_
_publ_author_name
'Abdi, Gisya'
'Mazur, Tomasz'
'Kowalewska, Ewelina'
'S&#x142;awek, Andrzej'
'Marzec, Mateusz'
'Szaci&#x142;owski, Konrad'

_publ_section_title
;
 Memristive properties and synaptic plasticity in substituted pyridinium
 iodobismuthates.
;
_journal_issue 35
_journal_name_full 'Dalton transactions (Cambridge, England : 2003)'
_journal_page_first 14610
_journal_page_last 14622
_journal_paper_doi 10.1039/d4dt01946f
_journal_volume 53
_journal_year 2024
_chemical_formula_sum 'C14 H22 Bi6 I0 N4'
_chemical_formula_weight 1500.23
_space_group_crystal_system orthorhombic
_space_group_IT_number 62
_space_group_name_Hall '-P 2ac 2n'
_space_group_name_H-M_alt 'P n m a'
_audit_creation_method SHELXL-2018/3
_cell_angle_alpha 90
_cell_angle_beta 90
_cell_angle_gamma 90
_cell_formula_units_Z 8
_cell_length_a 17.9971(6)
_cell_length_b 20.3282(7)
_cell_length_c 13.9362(4)
_cell_measurement_temperature 130(2)
_cell_volume 5098.5(3)
_cod_data_source_file d4dt01946f3.cif
_cod_data_source_block shelx
_cod_depositor_comments 'Adding full bibliography for 7716837--7716839.cif.'
_cod_database_code 7716838
_shelx_shelxl_version_number 2018/3
_shelx_space_group_comment
;
The symmetry employed for this shelxl refinement is uniquely defined
by the following loop, which should always be used as a source of
symmetry information in preference to the above space-group names.
They are only intended as comments.
;

loop_
_space_group_symop_operation_xyz
'x, y, z'
'-x+1/2, -y, z+1/2'
'x+1/2, -y+1/2, -z+1/2'
'-x, y+1/2, -z'
'-x, -y, -z'
'x-1/2, y, -z-1/2'
'-x-1/2, y-1/2, z-1/2'
'x, -y-1/2, z'

loop_
_atom_site_label
_atom_site_type_symbol
_atom_site_fract_x
_atom_site_fract_y
_atom_site_fract_z
_atom_site_U_iso_or_equiv
_atom_site_adp_type
_atom_site_occupancy
_atom_site_site_symmetry_order
_atom_site_calc_flag
_atom_site_refinement_flags_posn
_atom_site_refinement_flags_adp
_atom_site_refinement_flags_occupancy
_atom_site_disorder_assembly
_atom_site_disorder_group
Bi1 Bi 0.51895(2) 0.250000 0.78834(2) 0.01712(4) Uani 1 2 d S T P . .
Bi2 Bi 0.48200(2) 0.250000 0.44862(2) 0.01827(4) Uani 1 2 d S T P . .
I4 I 0.62571(2) 0.250000 0.59315(2) 0.02064(6) Uani 1 2 d S T P . .
I3 I 0.37821(2) 0.250000 0.64429(2) 0.02080(6) Uani 1 2 d S T P . .
I6 I 0.48579(2) 0.39987(2) 0.45941(2) 0.02680(5) Uani 1 1 d . . . . .
I8 I 0.52037(2) 0.40087(2) 0.78301(2) 0.02389(5) Uani 1 1 d . . . . .
I2 I 0.65935(2) 0.250000 0.89188(3) 0.03395(8) Uani 1 2 d S T P . .
I5 I 0.57474(3) 0.250000 0.27589(3) 0.04234(10) Uani 1 2 d S T P . .
I1 I 0.42091(3) 0.250000 0.95647(3) 0.04601(11) Uani 1 2 d S T P . .
I7 I 0.34311(2) 0.250000 0.34226(3) 0.04836(11) Uani 1 2 d S T P . .
C3A C 0.21747(18) 0.47382(17) 0.6475(2) 0.0227(6) Uani 1 1 d . . . . .
H3A H 0.165262 0.467152 0.650181 0.027 Uiso 1 1 calc R U . . .
N2A N 0.20387(16) 0.59276(14) 0.6421(2) 0.0247(6) Uani 1 1 d . . . . .
C6A C 0.36870(19) 0.48933(17) 0.6403(3) 0.0245(6) Uani 1 1 d . . . . .
H6A H 0.421235 0.493609 0.638188 0.029 Uiso 1 1 calc R U . . .
C8A C 0.2351(2) 0.65791(17) 0.6248(3) 0.0294(7) Uani 1 1 d . . . . .
H8A1 H 0.263368 0.672057 0.681259 0.044 Uiso 1 1 calc R U . . .
H8A2 H 0.194860 0.689229 0.612469 0.044 Uiso 1 1 calc R U . . .
H8A3 H 0.268201 0.656188 0.568956 0.044 Uiso 1 1 calc R U . . .
C4B C 0.79295(19) 0.51531(17) 0.6050(2) 0.0221(6) Uani 1 1 d . . . . .
N2B N 0.84081(18) 0.56470(16) 0.6000(2) 0.0300(7) Uani 1 1 d . . . . .
N1A N 0.33787(17) 0.42853(14) 0.6426(2) 0.0266(6) Uani 1 1 d . . . . .
H1A H 0.366514 0.393464 0.640905 0.032 Uiso 1 1 calc R U . . .
C4A C 0.24687(17) 0.53902(16) 0.6436(2) 0.0194(6) Uani 1 1 d . . . . .
N1B N 0.69071(18) 0.41306(15) 0.6145(2) 0.0302(7) Uani 1 1 d . . . . .
H1B H 0.658254 0.380754 0.617584 0.036 Uiso 1 1 calc R U . . .
C2B C 0.66675(19) 0.47561(18) 0.6088(3) 0.0270(7) Uani 1 1 d . . . . .
H2B H 0.614825 0.483978 0.607441 0.032 Uiso 1 1 calc R U . . .
C3B C 0.71432(19) 0.52677(17) 0.6049(2) 0.0235(6) Uani 1 1 d . . . . .
H3B H 0.695738 0.570471 0.602077 0.028 Uiso 1 1 calc R U . . .
C2A C 0.2639(2) 0.42163(17) 0.6474(2) 0.0247(7) Uani 1 1 d . . . . .
H2A H 0.243501 0.378604 0.650904 0.030 Uiso 1 1 calc R U . . .
C5B C 0.8155(2) 0.44804(18) 0.6104(3) 0.0277(7) Uani 1 1 d . . . . .
H5B H 0.866835 0.437249 0.610195 0.033 Uiso 1 1 calc R U . . .
C7A C 0.1227(2) 0.5875(2) 0.6497(3) 0.0369(9) Uani 1 1 d . . . . .
H7A1 H 0.102543 0.570041 0.589530 0.055 Uiso 1 1 calc R U . . .
H7A2 H 0.101560 0.631174 0.661871 0.055 Uiso 1 1 calc R U . . .
H7A3 H 0.109833 0.557934 0.702605 0.055 Uiso 1 1 calc R U . . .
C7B C 0.8146(3) 0.6327(2) 0.5991(3) 0.0441(11) Uani 1 1 d . . . . .
H7B1 H 0.781655 0.639379 0.543903 0.066 Uiso 1 1 calc R U . . .
H7B2 H 0.857181 0.662535 0.594230 0.066 Uiso 1 1 calc R U . . .
H7B3 H 0.787283 0.641805 0.658451 0.066 Uiso 1 1 calc R U . . .
C8B C 0.9208(2) 0.5551(3) 0.5978(4) 0.0515(13) Uani 1 1 d . . . . .
H8B1 H 0.932095 0.512393 0.568489 0.077 Uiso 1 1 calc R U . . .
H8B2 H 0.940374 0.556110 0.663388 0.077 Uiso 1 1 calc R U . . .
H8B3 H 0.943905 0.590202 0.559982 0.077 Uiso 1 1 calc R U . . .
C5A C 0.32581(18) 0.54414(15) 0.6410(2) 0.0204(6) Uani 1 1 d . . . . .
H5A H 0.348562 0.586306 0.639649 0.024 Uiso 1 1 calc R U . . .
C6B C 0.7639(2) 0.39946(18) 0.6156(3) 0.0289(7) Uani 1 1 d . . . . .
H6B H 0.779785 0.354996 0.620222 0.035 Uiso 1 1 calc R U . . .

loop_
_atom_site_aniso_label
_atom_site_aniso_U_11
_atom_site_aniso_U_22
_atom_site_aniso_U_33
_atom_site_aniso_U_23
_atom_site_aniso_U_13
_atom_site_aniso_U_12
Bi1 0.01398(7) 0.01618(7) 0.02120(8) 0.000 0.00108(5) 0.000
Bi2 0.01858(8) 0.01510(7) 0.02112(8) 0.000 0.00052(6) 0.000
I4 0.01758(12) 0.01777(12) 0.02656(15) 0.000 0.00191(10) 0.000
I3 0.01477(12) 0.01705(12) 0.03059(15) 0.000 -0.00014(10) 0.000
I6 0.02599(11) 0.01367(9) 0.04074(13) 0.00148(8) 0.00896(9) 0.00021(7)
I8 0.01901(9) 0.01626(9) 0.03640(12) -0.00093(8) -0.00155(8) 0.00017(7)
I2 0.03001(16) 0.02356(15) 0.0483(2) 0.000 -0.02129(15) 0.000
I5 0.0520(2) 0.0426(2) 0.03250(19) 0.000 0.02016(17) 0.000
I1 0.0555(3) 0.0420(2) 0.0406(2) 0.000 0.02978(19) 0.000
I7 0.0408(2) 0.0531(2) 0.0512(3) 0.000 -0.02794(19) 0.000
C3A 0.0206(14) 0.0259(16) 0.0217(15) 0.0016(12) 0.0012(12) -0.0044(12)
N2A 0.0201(13) 0.0260(14) 0.0280(15) 0.0032(11) 0.0017(11) 0.0024(11)
C6A 0.0211(15) 0.0253(16) 0.0271(16) 0.0030(13) 0.0042(12) 0.0017(12)
C8A 0.0333(18) 0.0204(15) 0.034(2) -0.0001(13) 0.0019(15) 0.0058(14)
C4B 0.0246(15) 0.0260(15) 0.0156(14) 0.0015(11) -0.0028(11) -0.0021(12)
N2B 0.0284(15) 0.0308(16) 0.0307(16) 0.0053(12) -0.0062(12) -0.0084(13)
N1A 0.0311(15) 0.0198(13) 0.0288(15) 0.0013(11) 0.0043(12) 0.0055(12)
C4A 0.0198(13) 0.0229(15) 0.0155(13) 0.0003(11) 0.0025(11) -0.0007(11)
N1B 0.0329(16) 0.0276(15) 0.0300(16) -0.0014(12) -0.0012(13) -0.0107(13)
C2B 0.0225(15) 0.0335(18) 0.0249(17) -0.0003(13) -0.0039(13) 0.0009(13)
C3B 0.0258(15) 0.0231(15) 0.0217(15) 0.0027(12) -0.0017(12) 0.0018(12)
C2A 0.0303(17) 0.0199(15) 0.0237(16) -0.0002(12) 0.0022(13) -0.0054(13)
C5B 0.0237(15) 0.0327(18) 0.0266(17) 0.0003(14) -0.0021(13) 0.0045(14)
C7A 0.0198(16) 0.042(2) 0.049(2) 0.0040(18) 0.0028(16) 0.0062(15)
C7B 0.062(3) 0.029(2) 0.042(2) 0.0055(17) -0.017(2) -0.0156(19)
C8B 0.028(2) 0.059(3) 0.067(3) 0.014(3) -0.003(2) -0.017(2)
C5A 0.0214(14) 0.0169(13) 0.0229(15) 0.0019(11) 0.0027(11) -0.0025(11)
C6B 0.0353(19) 0.0215(16) 0.0298(18) 0.0004(13) 0.0003(15) 0.0020(14)

loop_
_atom_type_symbol
_atom_type_description
_atom_type_scat_dispersion_real
_atom_type_scat_dispersion_imag
_atom_type_scat_source
C C 0.0033 0.0016 'International Tables Vol C Tables 4.2.6.8 and 6.1.1.4'
H H 0.0000 0.0000 'International Tables Vol C Tables 4.2.6.8 and 6.1.1.4'
Bi Bi -4.1077 10.2566 'International Tables Vol C Tables 4.2.6.8 and 6.1.1.4'
N N 0.0061 0.0033 'International Tables Vol C Tables 4.2.6.8 and 6.1.1.4'
I I -0.4742 1.8119 'International Tables Vol C Tables 4.2.6.8 and 6.1.1.4'
